data_7217941
loop_
_publ_author_name
'Troyano, J.'
'Perles, J.'
'Amo-Ochoa, P.'
'Mart\'inez, J. I.'
'Zamora, F.'
'Delgado, S.'

_publ_section_title
;
 Reversible recrystallization process of copper and silver
 thioacetamide--halide coordination polymers and their basic building
 blocks
;
_journal_issue 35
_journal_name_full CrystEngComm
_journal_page_first 8224
_journal_paper_doi 10.1039/C4CE00480A
_journal_volume 16
_journal_year 2014
_chemical_formula_sum 'C2 H5 Ag Br N S'
_chemical_formula_weight 262.91
_chemical_name_common AgBrTAA_py
_space_group_crystal_system orthorhombic
_space_group_IT_number 57
_space_group_name_Hall '-P 2c 2b'
_space_group_name_H-M_alt 'P b c m'
_symmetry_space_group_name_Hall '-P 2c 2b'
_symmetry_space_group_name_H-M 'P b c m'
_atom_sites_solution_hydrogens geom
_atom_sites_solution_primary direct
_atom_sites_solution_secondary difmap
_cell_angle_alpha 90
_cell_angle_beta 90
_cell_angle_gamma 90
_cell_formula_units_Z 4
_cell_length_a 8.9917(2)
_cell_length_b 8.4982(2)
_cell_length_c 7.7639(2)
_cell_measurement_reflns_used 129
_cell_measurement_temperature 296.(2)
_cell_measurement_theta_max 20.0691
_cell_measurement_theta_min 3.3243
_cell_volume 593.26(2)
_computing_cell_refinement 'APEX2 v2010.9-1 (Bruker AXS)'
_computing_data_collection 'Bruker Instrument Service v2010.9.0.0'
_computing_data_reduction 'SAINT V7.68A (Bruker AXS, 2009)'
_computing_structure_refinement 'SHELXL-97 (Sheldrick, 2008)'
_computing_structure_solution 'SHELXS-97 (Sheldrick, 2008)'
_diffrn_ambient_temperature 296.(2)
_diffrn_detector_area_resol_mean 8.3333
_diffrn_measured_fraction_theta_full 0.999
_diffrn_measured_fraction_theta_max 0.999
_diffrn_radiation_wavelength 0.71073
_diffrn_reflns_av_R_equivalents 0.0427
_diffrn_reflns_av_sigmaI/netI 0.0237
_diffrn_reflns_limit_h_max 11
_diffrn_reflns_limit_h_min -10
_diffrn_reflns_limit_k_max 11
_diffrn_reflns_limit_k_min -11
_diffrn_reflns_limit_l_max 10
_diffrn_reflns_limit_l_min -10
_diffrn_reflns_number 6569
_diffrn_reflns_theta_full 27.47
_diffrn_reflns_theta_max 27.47
_diffrn_reflns_theta_min 3.30
_exptl_absorpt_coefficient_mu 10.341
_exptl_absorpt_correction_T_max 0.49
_exptl_absorpt_correction_T_min 0.38
_exptl_absorpt_correction_type multi-scan
_exptl_absorpt_process_details sadabs
_exptl_crystal_colour 'clear pale yellow'
_exptl_crystal_density_diffrn 2.944
_exptl_crystal_density_method 'not measured'
_exptl_crystal_description prismatic
_exptl_crystal_F_000 488
_exptl_crystal_size_max 0.140
_exptl_crystal_size_mid 0.120
_exptl_crystal_size_min 0.080
_refine_diff_density_max 0.936
_refine_diff_density_min -1.244
_refine_ls_extinction_method none
_refine_ls_goodness_of_fit_ref 1.000
_refine_ls_hydrogen_treatment refxyz
_refine_ls_matrix_type full
_refine_ls_number_parameters 37
_refine_ls_number_reflns 726
_refine_ls_number_restraints 0
_refine_ls_restrained_S_all 1.000
_refine_ls_R_factor_all 0.0345
_refine_ls_R_factor_gt 0.0285
_refine_ls_shift/su_max 0.000
_refine_ls_shift/su_mean 0.000
_refine_ls_structure_factor_coef Fsqd
_refine_ls_weighting_details 'calc w=1/[\s^2^(Fo^2^)+(0.0514P)^2^+0.0831P] where P=(Fo^2^+2Fc^2^)/3'
_refine_ls_weighting_scheme calc
_refine_ls_wR_factor_gt 0.0738
_refine_ls_wR_factor_ref 0.0767
_reflns_number_gt 618
_reflns_number_total 726
_reflns_threshold_expression >2sigma(I)
_cod_duplicate_entry 7215285
_cod_data_source_file c4ce00480a2.cif
_cod_data_source_block I
_cod_database_code 7217941

loop_
_space_group_symop_operation_xyz
'x, y, z'
'-x, -y, z+1/2'
'-x, y+1/2, -z+1/2'
'x, -y+1/2, -z'
'-x, -y, -z'
'x, y, -z-1/2'
'x, -y-1/2, z-1/2'
'-x, y-1/2, z'

loop_
_atom_site_type_symbol
_atom_site_label
_atom_site_fract_x
_atom_site_fract_y
_atom_site_fract_z
_atom_site_U_iso_or_equiv
_atom_site_adp_type
_atom_site_calc_flag
_atom_site_refinement_flags
_atom_site_occupancy
Ag Ag1 0.38167(5) 0.30457(6) 0.25 0.0480(2) Uani d S 1
Br Br1 0.16901(7) 0.25 0 0.0369(2) Uani d S 1
S S3 0.41910(16) 0.60159(17) 0.25 0.0482(5) Uani d S 1
C C1 0.2487(6) 0.6883(6) 0.25 0.0318(11) Uani d S 1
C C2 0.2315(8) 0.8624(7) 0.25 0.0544(18) Uani d S 1
H H2A 0.1332 0.8894 0.2118 0.082 Uiso calc PR 0.5
H H2B 0.3035 0.9082 0.1737 0.082 Uiso calc PR 0.5
H H2C 0.2467 0.9019 0.3645 0.082 Uiso calc PR 0.5
N N1 0.1313(6) 0.6045(7) 0.25 0.077(2) Uani d S 1
H H1A 0.0453 0.6488 0.25 0.093 Uiso calc SR 1
H H1B 0.1381 0.5036 0.25 0.093 Uiso calc SR 1

loop_
_atom_site_aniso_label
_atom_site_aniso_U_11
_atom_site_aniso_U_22
_atom_site_aniso_U_33
_atom_site_aniso_U_12
_atom_site_aniso_U_13
_atom_site_aniso_U_23
Ag1 0.0277(3) 0.0297(3) 0.0867(4) 0.00462(19) 0 0
Br1 0.0363(4) 0.0403(4) 0.0342(3) 0 0 -0.0017(2)
S3 0.0198(7) 0.0215(7) 0.1033(14) -0.0006(6) 0 0
C1 0.021(3) 0.027(3) 0.047(3) 0.000(2) 0 0
C2 0.036(4) 0.027(3) 0.100(6) 0.000(3) 0 0
N1 0.019(3) 0.028(3) 0.185(8) 0.007(2) 0 0

loop_
_atom_type_symbol
_atom_type_description
_atom_type_scat_dispersion_real
_atom_type_scat_dispersion_imag
_atom_type_scat_source
C C 0.0033 0.0016 'International Tables Vol C Tables 4.2.6.8 and 6.1.1.4'
H H 0.0000 0.0000 'International Tables Vol C Tables 4.2.6.8 and 6.1.1.4'
N N 0.0061 0.0033 'International Tables Vol C Tables 4.2.6.8 and 6.1.1.4'
S S 0.1246 0.1234 'International Tables Vol C Tables 4.2.6.8 and 6.1.1.4'
Br Br -0.2901 2.4595 'International Tables Vol C Tables 4.2.6.8 and 6.1.1.4'
Ag Ag -0.8971 1.1015 'International Tables Vol C Tables 4.2.6.8 and 6.1.1.4'

loop_
_geom_angle_atom_site_label_1
_geom_angle_atom_site_label_2
_geom_angle_atom_site_label_3
_geom_angle_site_symmetry_1
_geom_angle_site_symmetry_3
_geom_angle
S3 Ag1 S3 3_645 . 126.32(3)
S3 Ag1 Br1 3_645 6_556 112.46(3)
S3 Ag1 Br1 . 6_556 104.94(3)
S3 Ag1 Br1 3_645 . 112.46(3)
S3 Ag1 Br1 . . 104.94(3)
Br1 Ag1 Br1 6_556 . 89.22(2)
Ag1 Br1 Ag1 . 7_565 92.45(2)
C1 S3 Ag1 . 3_655 110.4(2)
C1 S3 Ag1 . . 108.1(2)
Ag1 S3 Ag1 3_655 . 141.51(6)
N1 C1 C2 . . 118.1(5)
N1 C1 S3 . . 120.3(5)
C2 C1 S3 . . 121.6(4)

loop_
_geom_bond_atom_site_label_1
_geom_bond_atom_site_label_2
_geom_bond_site_symmetry_2
_geom_bond_distance
Ag1 S3 3_645 2.4869(15)
Ag1 S3 . 2.5465(15)
Ag1 Br1 6_556 2.7638(5)
Ag1 Br1 . 2.7638(5)
Br1 Ag1 7_565 2.7639(5)
S3 C1 . 1.701(6)
S3 Ag1 3_655 2.4869(15)
C1 N1 . 1.273(8)
C1 C2 . 1.487(8)
